data_7225781
loop_
_publ_author_name
'Alyapyshev, Mikhail'
'Ashina, Julia'
'Dar'in, Dmitry'
'Kenf, Ekaterina V.'
'Kirsanov, Dmitry'
'Tkachenko, Lyudmila I.'
'Legin, Andrey'
'Starova, Galina L.'
'Babain, Vasiliy'

_publ_section_title
;
 1,10-phenanthroline-2,9-dicarboxamides as ligands for separation and
 sensing of hazardous metals
;
_journal_name_full 'RSC Adv.'
_journal_paper_doi 10.1039/C6RA08946A
_journal_year 2016
_chemical_formula_moiety 'C68 H68 N8 O4 Zn, C H2 Cl2, 2(N O3), H2 O'
_chemical_formula_sum 'C69 H72 Cl2 N10 O11 Zn'
_chemical_formula_weight 1353.64
_chemical_name_systematic
;
 ? 
;
_space_group_crystal_system monoclinic
_space_group_IT_number 14
_space_group_name_Hall '-P 2yn'
_space_group_name_H-M_alt 'P 1 21/n 1'
_symmetry_space_group_name_Hall '-P 2yn'
_symmetry_space_group_name_H-M 'P 1 21/n 1'
_atom_sites_solution_hydrogens geom
_atom_sites_solution_primary iterative
_atom_sites_solution_secondary difmap
_audit_creation_date 2015-05-08
_audit_creation_method
;
  Olex2 1.2-ac2
  (compiled 2012.03.27 svn.r2268, GUI svn.r4156)
;
_audit_update_record
;
2015-06-02 deposited with the CCDC.
2016-06-29 downloaded from the CCDC.
;
_cell_angle_alpha 90.00
_cell_angle_beta 113.656(6)
_cell_angle_gamma 90.00
_cell_formula_units_Z 4
_cell_length_a 18.5779(9)
_cell_length_b 19.4068(8)
_cell_length_c 20.2775(10)
_cell_measurement_reflns_used 5367
_cell_measurement_temperature 100(2)
_cell_measurement_theta_max 34.3220
_cell_measurement_theta_min 3.3040
_cell_volume 6696.5(6)
_computing_cell_refinement
;
CrysAlisPro, Agilent Technologies,
Version 1.171.36.32 (release 02-08-2013 CrysAlis171 .NET)
(compiled Aug  2 2013,16:46:58)
;
_computing_data_collection
;
CrysAlisPro, Agilent Technologies,
Version 1.171.36.32 (release 02-08-2013 CrysAlis171 .NET)
(compiled Aug  2 2013,16:46:58)
;
_computing_data_reduction
;
CrysAlisPro, Agilent Technologies,
Version 1.171.36.32 (release 02-08-2013 CrysAlis171 .NET)
(compiled Aug  2 2013,16:46:58)
;
_computing_molecular_graphics
;
O. V. Dolomanov, L. J. Bourhis, R. J. Gildea, J. A. K. Howard and H. Puschmann,
OLEX2: a complete structure solution, refinement and analysis program.
J. Appl. Cryst. (2009). 42, 339-341.
;
_computing_publication_material
;
O. V. Dolomanov, L. J. Bourhis, R. J. Gildea, J. A. K. Howard and H. Puschmann,
OLEX2: a complete structure solution, refinement and analysis program.
J. Appl. Cryst. (2009). 42, 339-341.
;
_computing_structure_refinement
;
SHELXL, G.M. Sheldrick, Acta Cryst.
(2008). A64, 112-122
;
_computing_structure_solution 'J. Appl. Cryst. (2007) 40, 786-790'
_diffrn_ambient_temperature 100(2)
_diffrn_detector_area_resol_mean 10.3829
_diffrn_measured_fraction_theta_full 0.9932
_diffrn_measured_fraction_theta_max 0.9932
_diffrn_measurement_details
;
  1 omega   12.00   40.00   1.0000  100.0000
omega____ theta____ kappa____ phi______ frames
    -      -28.0061   38.0000  -30.0000 28

  2 omega -115.00  -90.00   1.0000  100.0000
omega____ theta____ kappa____ phi______ frames
    -      -28.0061  178.0000  -60.0000 25

  3 omega   40.00  101.00   1.0000  100.0000
omega____ theta____ kappa____ phi______ frames
    -       29.8811 -178.0000   90.0000 61

  4 omega    4.00  109.00   1.0000  100.0000
omega____ theta____ kappa____ phi______ frames
    -       29.8811   77.0000   90.0000 105

  5 omega  -43.00    7.00   1.0000  100.0000
omega____ theta____ kappa____ phi______ frames
    -       29.8811  -57.0000   30.0000 50
;
_diffrn_measurement_device_type 'SuperNova, Dual, Cu at zero, Atlas'
_diffrn_measurement_method '\w scans'
_diffrn_orient_matrix_UB_11 -0.0053625000
_diffrn_orient_matrix_UB_12 0.0242785000
_diffrn_orient_matrix_UB_13 0.0237621000
_diffrn_orient_matrix_UB_21 -0.0028518000
_diffrn_orient_matrix_UB_22 0.0268698000
_diffrn_orient_matrix_UB_23 -0.0246611000
_diffrn_orient_matrix_UB_31 -0.0412453000
_diffrn_orient_matrix_UB_32 -0.0049829000
_diffrn_orient_matrix_UB_33 -0.0168790000
_diffrn_radiation_monochromator mirror
_diffrn_radiation_type 'Mo K\a'
_diffrn_radiation_wavelength 0.7107
_diffrn_reflns_av_R_equivalents 0.0975
_diffrn_reflns_av_unetI/netI 0.1888
_diffrn_reflns_limit_h_max 21
_diffrn_reflns_limit_h_min -24
_diffrn_reflns_limit_k_max 25
_diffrn_reflns_limit_k_min -24
_diffrn_reflns_limit_l_max 26
_diffrn_reflns_limit_l_min -18
_diffrn_reflns_number 37530
_diffrn_reflns_theta_full 27.50
_diffrn_reflns_theta_max 27.50
_diffrn_reflns_theta_min 3.31
_diffrn_source 'SuperNova (Mo) X-ray Source'
_exptl_absorpt_coefficient_mu 0.514
_exptl_absorpt_correction_T_max 1.00000
_exptl_absorpt_correction_T_min 0.03405
_exptl_absorpt_correction_type multi-scan
_exptl_absorpt_process_details
;
CrysAlisPro, Agilent Technologies,
Version 1.171.36.32 (release 02-08-2013 CrysAlis171 .NET)
(compiled Aug  2 2013,16:46:58)
Empirical absorption correction using spherical harmonics,
 implemented in SCALE3 ABSPACK scaling algorithm.
;
_exptl_crystal_colour green-light
_exptl_crystal_density_diffrn 1.343
_exptl_crystal_density_method 'not measured'
_exptl_crystal_description prizm
_exptl_crystal_F_000 2832
_exptl_crystal_size_max 0.36
_exptl_crystal_size_mid 0.22
_exptl_crystal_size_min 0.18
_refine_diff_density_max 1.317
_refine_diff_density_min -0.969
_refine_diff_density_rms 0.106
_refine_ls_extinction_method none
_refine_ls_goodness_of_fit_ref 0.984
_refine_ls_hydrogen_treatment mixed
_refine_ls_matrix_type full
_refine_ls_number_parameters 842
_refine_ls_number_reflns 15293
_refine_ls_number_restraints 2
_refine_ls_restrained_S_all 0.985
_refine_ls_R_factor_all 0.1786
_refine_ls_R_factor_gt 0.1057
_refine_ls_shift/su_max 0.008
_refine_ls_shift/su_mean 0.000
_refine_ls_structure_factor_coef Fsqd
_refine_ls_weighting_details 'calc w=1/[\s^2^(Fo^2^)+(0.1063P)^2^+0.0000P] where P=(Fo^2^+2Fc^2^)/3'
_refine_ls_weighting_scheme calc
_refine_ls_wR_factor_gt 0.2190
_refine_ls_wR_factor_ref 0.2623
_reflns_number_gt 7581
_reflns_number_total 15293
_reflns_threshold_expression >2sigma(I)
_cod_data_source_file c6ra08946a2.cif
_cod_data_source_block dvdzn
_cod_original_cell_volume 6696.5(5)
_cod_database_code 7225781
_chemical_oxdiff_formula 'zn1 c34 h34 n8 o8'
_reflns_odcompleteness_completeness 99.32
_reflns_odcompleteness_iscentric 1
_reflns_odcompleteness_theta 35.02

loop_
_space_group_symop_id
_space_group_symop_operation_xyz
1 'x, y, z'
2 '-x+1/2, y+1/2, -z+1/2'
3 '-x, -y, -z'
4 'x-1/2, -y-1/2, z-1/2'

loop_
_atom_site_label
_atom_site_type_symbol
_atom_site_fract_x
_atom_site_fract_y
_atom_site_fract_z
_atom_site_U_iso_or_equiv
_atom_site_adp_type
_atom_site_occupancy
_atom_site_symmetry_multiplicity
_atom_site_calc_flag
_atom_site_refinement_flags
_atom_site_disorder_assembly
_atom_site_disorder_group
Zn1 Zn 0.74447(3) 0.99918(3) 0.48762(3) 0.02345(17) Uani 1 1 d . . .
Cl1 Cl 0.16475(8) 0.63211(8) 0.25660(9) 0.0469(4) Uani 1 1 d . . .
Cl2 Cl 0.17000(10) 0.77792(9) 0.22711(11) 0.0586(5) Uani 1 1 d . . .
O5 O 0.6904(2) 0.88421(18) 0.3668(2) 0.0391(9) Uani 1 1 d . . .
O6 O 0.66324(18) 1.05640(17) 0.39074(17) 0.0272(8) Uani 1 1 d . . .
N7 N 0.6926(2) 1.0490(2) 0.5447(2) 0.0241(9) Uani 1 1 d . . .
O8 O 0.77228(18) 0.91253(18) 0.64178(17) 0.0288(8) Uani 1 1 d . . .
O9 O 0.82026(18) 1.10773(17) 0.54327(19) 0.0287(8) Uani 1 1 d . . .
O10 O 0.6428(2) 0.7277(3) 0.1300(3) 0.0644(14) Uani 1 1 d . . .
N11 N 0.7949(2) 0.9959(2) 0.4156(2) 0.0290(9) Uani 1 1 d . . .
N12 N 0.6622(2) 0.9220(2) 0.4876(2) 0.0247(9) Uani 1 1 d . . .
N13 N 0.7242(3) 0.7792(2) 0.4204(2) 0.0299(10) Uani 1 1 d . . .
O14 O 0.4778(2) 0.3112(2) 0.6512(3) 0.0577(12) Uani 1 1 d . . .
O15 O 0.7294(3) 0.6824(2) 0.2268(2) 0.0621(13) Uani 1 1 d . . .
C16 C 0.6392(2) 1.0122(2) 0.5589(2) 0.0213(10) Uani 1 1 d . . .
O17 O 0.6231(3) 0.6348(3) 0.2845(3) 0.0676(14) Uani 1 1 d G . .
H17A H 0.5942 0.6678 0.2870 0.101 Uiso 1 1 d G . .
H17B H 0.6662 0.6509 0.2857 0.101 Uiso 1 1 d G . .
N18 N 0.7697(2) 1.2146(2) 0.5365(2) 0.0267(9) Uani 1 1 d . . .
C1 C 0.6323(3) 1.2328(3) 0.4532(3) 0.0276(11) Uani 1 1 d . A .
H1 H 0.6335 1.1915 0.4303 0.033 Uiso 1 1 calc R . .
C2 C 0.6901(3) 0.8413(3) 0.4115(3) 0.0303(11) Uani 1 1 d . . .
N3 N 0.8554(2) 0.9489(2) 0.5524(2) 0.0250(9) Uani 1 1 d . . .
C4 C 0.6223(2) 0.9440(2) 0.5276(2) 0.0210(10) Uani 1 1 d . . .
N5 N 0.8630(2) 0.9865(2) 0.7185(2) 0.0285(10) Uani 1 1 d . . .
N1 N 0.6271(2) 1.0576(2) 0.2703(2) 0.0300(10) Uani 1 1 d . . .
O7 O 0.5925(3) 0.3186(2) 0.7358(3) 0.0639(13) Uani 1 1 d . . .
O1 O 0.7480(3) 0.6805(2) 0.1298(2) 0.0560(12) Uani 1 1 d . . .
O2 O 0.5771(3) 0.2596(3) 0.6437(3) 0.0752(16) Uani 1 1 d . . .
C10 C 0.7613(3) 1.0220(2) 0.3509(3) 0.0254(10) Uani 1 1 d . . .
C11 C 0.5921(3) 0.8159(3) 0.4666(3) 0.0328(12) Uani 1 1 d . . .
H11 H 0.5829 0.7728 0.4449 0.039 Uiso 1 1 calc R . .
C12 C 0.5513(3) 0.8375(3) 0.5060(3) 0.0315(12) Uani 1 1 d . . .
H12 H 0.5137 0.8089 0.5110 0.038 Uiso 1 1 calc R . .
C13 C 0.6486(3) 0.8608(3) 0.4599(3) 0.0263(11) Uani 1 1 d . . .
N14 N 0.5498(3) 0.2949(2) 0.6775(3) 0.0366(11) Uani 1 1 d . . .
C15 C 0.7062(2) 1.1144(3) 0.5655(2) 0.0243(10) Uani 1 1 d . . .
C3 C 0.5658(3) 0.9024(3) 0.5387(3) 0.0269(11) Uani 1 1 d . . .
C18 C 0.7701(3) 1.1468(3) 0.5463(3) 0.0258(11) Uani 1 1 d . . .
N19 N 0.7065(3) 0.6948(3) 0.1619(3) 0.0436(12) Uani 1 1 d . . .
C20 C 0.4875(3) 1.3770(3) 0.4320(3) 0.0512(11) Uani 1 1 d D . .
H20C H 0.4436 1.3466 0.4066 0.061 Uiso 0.537(10) 1 calc PR A 2
H20D H 0.4918 1.4089 0.3970 0.061 Uiso 0.537(10) 1 calc PR A 2
H20A H 0.5016 1.4252 0.4332 0.061 Uiso 0.463(10) 1 calc PR A 1
H20B H 0.4568 1.3644 0.3823 0.061 Uiso 0.463(10) 1 calc PR A 1
C21 C 0.8668(3) 0.9648(2) 0.4405(3) 0.0268(11) Uani 1 1 d . . .
C5 C 0.9844(3) 0.9279(3) 0.4252(3) 0.0337(12) Uani 1 1 d . . .
H5 H 1.0141 0.9251 0.3977 0.040 Uiso 1 1 calc R . .
C6 C 0.5405(3) 0.9958(3) 0.6075(3) 0.0329(13) Uani 1 1 d . . .
H6 H 0.5134 1.0125 0.6340 0.039 Uiso 1 1 calc R . .
C7 C 0.8366(3) 0.9417(3) 0.6628(3) 0.0268(11) Uani 1 1 d . . .
C8 C 0.9586(3) 0.8932(3) 0.6508(3) 0.0318(12) Uani 1 1 d . . .
H8 H 0.9778 0.8786 0.6985 0.038 Uiso 1 1 calc R . .
C9 C 1.0834(3) 1.0868(3) 0.8076(3) 0.0332(12) Uani 1 1 d . . .
C14 C 0.5254(3) 0.9317(3) 0.5805(3) 0.0323(12) Uani 1 1 d . . .
H14 H 0.4881 0.9052 0.5887 0.039 Uiso 1 1 calc R . .
C17 C 0.8872(3) 0.9290(2) 0.6210(3) 0.0231(10) Uani 1 1 d . . .
C19 C 0.5971(3) 1.0390(3) 0.5969(3) 0.0288(11) Uani 1 1 d . . .
C1A C 0.6796(3) 1.0477(3) 0.3371(3) 0.0274(11) Uani 1 1 d . . .
C1B C 0.6159(3) 1.1072(3) 0.6218(3) 0.0308(12) Uani 1 1 d . . .
H1B H 0.5921 1.1270 0.6497 0.037 Uiso 1 1 calc R . .
C1C C 0.9387(3) 1.0192(3) 0.7455(3) 0.0264(11) Uani 1 1 d . . .
C1D C 0.7612(3) 0.7586(3) 0.3701(3) 0.0373(13) Uani 1 1 d . . .
H1DA H 0.7364 0.7837 0.3252 0.045 Uiso 1 1 calc R . .
H1DB H 0.7525 0.7098 0.3596 0.045 Uiso 1 1 calc R . .
C1E C 0.9705(3) 0.9047(3) 0.5381(3) 0.0291(11) Uani 1 1 d . . .
C1F C 0.6425(3) 1.0831(3) 0.1585(3) 0.0398(14) Uani 1 1 d . . .
H1F H 0.6440 1.1299 0.1687 0.048 Uiso 1 1 calc R . .
C1G C 0.9095(3) 0.9621(3) 0.3961(3) 0.0296(12) Uani 1 1 d . . .
C1H C 0.6985(3) 1.2550(3) 0.5112(3) 0.0287(11) Uani 1 1 d . . .
C1I C 0.7808(4) 0.6555(3) 0.6057(3) 0.0447(14) Uani 1 1 d . . .
C1J C 0.7421(3) 0.7385(3) 0.4830(3) 0.0294(11) Uani 1 1 d . . .
C1K C 0.8479(3) 0.7731(3) 0.4016(3) 0.0420(14) Uani 1 1 d . . .
H1KA H 0.8701 0.7581 0.3686 0.063 Uiso 1 1 calc R . .
H1KB H 0.8726 0.7487 0.4463 0.063 Uiso 1 1 calc R . .
H1KC H 0.8566 0.8216 0.4100 0.063 Uiso 1 1 calc R . .
C1L C 0.6687(3) 1.1443(3) 0.6051(3) 0.0285(11) Uani 1 1 d . . .
H1L H 0.6795 1.1898 0.6204 0.034 Uiso 1 1 calc R . .
C1M C 0.5500(3) 1.0885(3) 0.2596(3) 0.0402(14) Uani 1 1 d . . .
H1MA H 0.5349 1.0731 0.2977 0.048 Uiso 1 1 calc R . .
H1MB H 0.5104 1.0725 0.2142 0.048 Uiso 1 1 calc R . .
C22 C 0.8382(3) 1.2452(2) 0.5267(3) 0.0302(11) Uani 1 1 d . . .
H22A H 0.8240 1.2907 0.5055 0.036 Uiso 1 1 calc R . .
H22B H 0.8511 1.2169 0.4936 0.036 Uiso 1 1 calc R . .
C23 C 0.8030(3) 1.0234(3) 0.3062(3) 0.0316(12) Uani 1 1 d . . .
H23 H 0.7810 1.0441 0.2611 0.038 Uiso 1 1 calc R . .
C24 C 0.6516(3) 0.9666(4) 0.0109(3) 0.0510(16) Uani 1 1 d . . .
H24A H 0.6897 0.9295 0.0224 0.061 Uiso 1 1 calc R . .
H24B H 0.6700 1.0039 -0.0103 0.061 Uiso 1 1 calc R . .
C25 C 1.0126(3) 0.8995(3) 0.4917(3) 0.0345(13) Uani 1 1 d . . .
H25 H 1.0603 0.8761 0.5081 0.041 Uiso 1 1 calc R . .
C26 C 0.8012(3) 0.7252(3) 0.6126(3) 0.0404(14) Uani 1 1 d . . .
H26 H 0.8281 0.7446 0.6579 0.048 Uiso 1 1 calc R . .
C27 C 1.0032(3) 0.9863(3) 0.7958(3) 0.0311(12) Uani 1 1 d . . .
H27 H 0.9984 0.9415 0.8098 0.037 Uiso 1 1 calc R . .
C28 C 1.0009(3) 0.8795(3) 0.6089(3) 0.0336(12) Uani 1 1 d . . .
H28 H 1.0475 0.8546 0.6272 0.040 Uiso 1 1 calc R . .
C29 C 1.0753(3) 1.0197(3) 0.8256(3) 0.0351(12) Uani 1 1 d . . .
H29 H 1.1188 0.9964 0.8581 0.042 Uiso 1 1 calc R . .
C30 C 1.0173(3) 1.1200(3) 0.7578(3) 0.0321(12) Uani 1 1 d . . .
H30 H 1.0217 1.1652 0.7448 0.039 Uiso 1 1 calc R . .
C31 C 0.8983(3) 0.9385(2) 0.5126(3) 0.0269(11) Uani 1 1 d . . .
C32 C 0.7805(3) 0.7654(3) 0.5502(3) 0.0348(12) Uani 1 1 d . . .
H32 H 0.7934 0.8120 0.5548 0.042 Uiso 1 1 calc R . .
C33 C 0.9456(3) 1.0871(3) 0.7273(3) 0.0328(12) Uani 1 1 d . . .
H33 H 0.9021 1.1103 0.6947 0.039 Uiso 1 1 calc R . .
C34 C 0.5642(3) 1.2724(3) 0.4292(3) 0.0317(12) Uani 1 1 d . . .
H34 H 0.5197 1.2569 0.3908 0.038 Uiso 1 1 calc R A .
C35 C 0.8759(3) 0.9942(3) 0.3295(3) 0.0315(12) Uani 1 1 d . . .
H35 H 0.9035 0.9958 0.3001 0.038 Uiso 1 1 calc R . .
C36 C 0.5521(3) 1.1658(3) 0.2593(3) 0.0439(14) Uani 1 1 d . . .
H36A H 0.5594 1.1815 0.2175 0.066 Uiso 1 1 calc R . .
H36B H 0.5948 1.1818 0.3019 0.066 Uiso 1 1 calc R . .
H36C H 0.5035 1.1836 0.2584 0.066 Uiso 1 1 calc R . .
C37 C 0.6460(3) 0.9921(4) 0.0799(3) 0.0462(16) Uani 1 1 d . . .
C38 C 0.8125(3) 1.0013(3) 0.7572(3) 0.0342(12) Uani 1 1 d . . .
H38A H 0.7595 0.9858 0.7285 0.041 Uiso 1 1 calc R . .
H38B H 0.8108 1.0506 0.7639 0.041 Uiso 1 1 calc R . .
C39 C 0.8423(3) 0.9659(3) 0.8298(3) 0.0450(15) Uani 1 1 d . . .
H39A H 0.8455 0.9172 0.8234 0.067 Uiso 1 1 calc R . .
H39B H 0.8068 0.9748 0.8526 0.067 Uiso 1 1 calc R . .
H39C H 0.8935 0.9834 0.8595 0.067 Uiso 1 1 calc R . .
C40 C 0.6981(3) 1.3172(3) 0.5436(3) 0.0409(14) Uani 1 1 d . A .
H40 H 0.7427 1.3330 0.5817 0.049 Uiso 1 1 calc R . .
C41 C 0.6355(3) 1.0361(3) 0.2062(3) 0.0327(12) Uani 1 1 d . . .
C42 C 0.7226(3) 0.6684(3) 0.4770(3) 0.0395(13) Uani 1 1 d . . .
H42 H 0.6960 0.6488 0.4317 0.047 Uiso 1 1 calc R . .
C43 C 0.9094(3) 1.2511(3) 0.5967(3) 0.0435(14) Uani 1 1 d . . .
H43A H 0.9488 1.2783 0.5895 0.065 Uiso 1 1 calc R . .
H43B H 0.9300 1.2060 0.6131 0.065 Uiso 1 1 calc R . .
H43C H 0.8949 1.2728 0.6321 0.065 Uiso 1 1 calc R . .
C44 C 0.6402(3) 0.9455(3) 0.1296(3) 0.0411(14) Uani 1 1 d . . .
H44 H 0.6404 0.8986 0.1202 0.049 Uiso 1 1 calc R . .
C45 C 0.6341(3) 0.9665(3) 0.1926(3) 0.0388(13) Uani 1 1 d . . .
H45 H 0.6292 0.9344 0.2246 0.047 Uiso 1 1 calc R . .
C46 C 0.7427(4) 0.6284(3) 0.5375(4) 0.0456(15) Uani 1 1 d . . .
H46 H 0.7304 0.5818 0.5325 0.055 Uiso 1 1 calc R . .
C47 C 1.1632(3) 1.1222(3) 0.8396(3) 0.0465(15) Uani 1 1 d . . .
H47A H 1.1628 1.1550 0.8755 0.056 Uiso 1 1 calc R . .
H47B H 1.2028 1.0878 0.8641 0.056 Uiso 1 1 calc R . .
C48 C 0.6474(3) 1.0613(3) 0.0953(3) 0.0402(14) Uani 1 1 d . . .
H48 H 0.6517 1.0936 0.0632 0.048 Uiso 1 1 calc R . .
C49 C 0.2126(3) 0.6967(3) 0.2276(4) 0.0466(15) Uani 1 1 d . . .
H49A H 0.2678 0.6979 0.2596 0.056 Uiso 1 1 calc R . .
H49B H 0.2086 0.6858 0.1796 0.056 Uiso 1 1 calc R . .
C50 C 0.5620(4) 1.3336(3) 0.4613(3) 0.0512(11) Uani 1 1 d . A .
C51 C 0.6279(4) 1.3567(3) 0.5175(3) 0.0508(17) Uani 1 1 d . . .
H51 H 0.6265 1.3988 0.5389 0.061 Uiso 1 1 calc R A .
C52 C 0.8034(5) 0.6112(4) 0.6725(4) 0.066(2) Uani 1 1 d . . .
H52A H 0.8342 0.6388 0.7142 0.079 Uiso 1 1 calc R . .
H52B H 0.7559 0.5972 0.6779 0.079 Uiso 1 1 calc R . .
C54 C 1.1872(4) 1.1598(3) 0.7858(4) 0.0550(17) Uani 1 1 d . . .
H54A H 1.1818 1.1295 0.7467 0.083 Uiso 1 1 calc R . .
H54B H 1.2410 1.1744 0.8092 0.083 Uiso 1 1 calc R . .
H54C H 1.1541 1.1994 0.7675 0.083 Uiso 1 1 calc R . .
C55 C 0.8498(5) 0.5475(4) 0.6722(4) 0.070(2) Uani 1 1 d . . .
H55A H 0.8195 0.5192 0.6318 0.106 Uiso 1 1 calc R . .
H55B H 0.8614 0.5222 0.7160 0.106 Uiso 1 1 calc R . .
H55C H 0.8979 0.5607 0.6687 0.106 Uiso 1 1 calc R . .
C56 C 0.5714(4) 0.9407(4) -0.0443(3) 0.064(2) Uani 1 1 d . . .
H56A H 0.5770 0.9250 -0.0869 0.095 Uiso 1 1 calc R . .
H56B H 0.5339 0.9776 -0.0566 0.095 Uiso 1 1 calc R . .
H56C H 0.5534 0.9034 -0.0237 0.095 Uiso 1 1 calc R . .
C1N C 0.4679(7) 1.4186(7) 0.4875(5) 0.0512(11) Uani 0.537(10) 1 d PD A 2
H1NA H 0.4814 1.3921 0.5308 0.077 Uiso 0.537(10) 1 calc PR A 2
H1NB H 0.4127 1.4289 0.4679 0.077 Uiso 0.537(10) 1 calc PR A 2
H1NC H 0.4973 1.4608 0.4982 0.077 Uiso 0.537(10) 1 calc PR A 2
C1O C 0.4379(7) 1.3669(8) 0.4754(7) 0.0512(11) Uani 0.463(10) 1 d PD A 1
H1OA H 0.4047 1.3273 0.4576 0.077 Uiso 0.463(10) 1 calc PR A 1
H1OB H 0.4060 1.4070 0.4707 0.077 Uiso 0.463(10) 1 calc PR A 1
H1OC H 0.4717 1.3600 0.5251 0.077 Uiso 0.463(10) 1 calc PR A 1

loop_
_atom_site_aniso_label
_atom_site_aniso_U_11
_atom_site_aniso_U_22
_atom_site_aniso_U_33
_atom_site_aniso_U_23
_atom_site_aniso_U_13
_atom_site_aniso_U_12
Zn1 0.0203(3) 0.0287(3) 0.0256(3) 0.0002(3) 0.0137(2) -0.0002(2)
Cl1 0.0344(7) 0.0497(9) 0.0567(10) -0.0059(8) 0.0185(7) -0.0010(6)
Cl2 0.0516(10) 0.0494(9) 0.0751(13) 0.0015(9) 0.0258(8) 0.0112(7)
O5 0.053(2) 0.032(2) 0.038(2) -0.0003(19) 0.0240(19) -0.0029(17)
O6 0.0285(18) 0.0354(19) 0.0227(18) 0.0064(16) 0.0156(15) 0.0023(14)
N7 0.0187(19) 0.030(2) 0.026(2) 0.0038(19) 0.0117(16) 0.0006(16)
O8 0.0205(17) 0.045(2) 0.0213(18) -0.0017(17) 0.0089(13) -0.0008(15)
O9 0.0211(17) 0.0294(18) 0.034(2) -0.0023(17) 0.0099(14) 0.0009(14)
O10 0.029(2) 0.098(4) 0.064(3) 0.004(3) 0.017(2) -0.001(2)
N11 0.020(2) 0.039(2) 0.031(2) -0.003(2) 0.0138(17) -0.0039(17)
N12 0.023(2) 0.033(2) 0.023(2) 0.000(2) 0.0137(16) -0.0001(17)
N13 0.043(3) 0.026(2) 0.021(2) 0.000(2) 0.0129(19) -0.0027(18)
O14 0.039(3) 0.059(3) 0.067(3) -0.006(2) 0.013(2) 0.008(2)
O15 0.093(4) 0.059(3) 0.035(3) 0.000(2) 0.027(3) 0.004(3)
C16 0.015(2) 0.029(2) 0.020(2) -0.001(2) 0.0063(17) 0.0030(18)
O17 0.058(3) 0.068(3) 0.081(4) -0.011(3) 0.033(3) -0.015(2)
N18 0.021(2) 0.027(2) 0.031(2) -0.002(2) 0.0084(17) -0.0019(16)
C1 0.024(3) 0.027(3) 0.031(3) -0.001(2) 0.010(2) -0.0018(19)
C2 0.036(3) 0.026(3) 0.029(3) -0.001(2) 0.014(2) -0.004(2)
N3 0.0195(19) 0.024(2) 0.033(2) 0.0022(19) 0.0119(17) -0.0028(15)
C4 0.018(2) 0.027(2) 0.012(2) 0.004(2) 0.0012(17) -0.0045(17)
N5 0.023(2) 0.042(3) 0.022(2) -0.002(2) 0.0108(17) -0.0015(18)
N1 0.031(2) 0.033(2) 0.031(2) -0.005(2) 0.0171(19) -0.0041(18)
O7 0.054(3) 0.069(3) 0.053(3) -0.028(3) 0.005(2) -0.005(2)
O1 0.058(3) 0.073(3) 0.045(3) 0.003(2) 0.028(2) 0.022(2)
O2 0.055(3) 0.080(3) 0.107(4) -0.045(3) 0.051(3) 0.000(3)
C10 0.031(3) 0.028(2) 0.019(3) 0.003(2) 0.011(2) -0.003(2)
C11 0.024(3) 0.036(3) 0.034(3) 0.003(3) 0.007(2) -0.005(2)
C12 0.016(2) 0.039(3) 0.036(3) 0.010(3) 0.007(2) -0.002(2)
C13 0.024(2) 0.028(3) 0.024(3) 0.006(2) 0.0073(19) 0.0011(19)
N14 0.030(2) 0.041(3) 0.038(3) -0.009(2) 0.014(2) -0.001(2)
C15 0.015(2) 0.036(3) 0.018(2) 0.004(2) 0.0029(17) 0.0060(19)
C3 0.019(2) 0.036(3) 0.022(3) 0.009(2) 0.0047(19) 0.001(2)
C18 0.015(2) 0.032(3) 0.026(3) 0.003(2) 0.0043(18) 0.0037(19)
N19 0.047(3) 0.039(3) 0.040(3) 0.000(3) 0.013(2) -0.008(2)
C20 0.042(2) 0.066(3) 0.041(2) 0.001(2) 0.0110(17) 0.024(2)
C21 0.029(3) 0.024(2) 0.031(3) -0.010(2) 0.017(2) -0.004(2)
C5 0.031(3) 0.033(3) 0.049(3) -0.001(3) 0.027(3) -0.003(2)
C6 0.023(2) 0.051(3) 0.034(3) 0.022(3) 0.021(2) 0.018(2)
C7 0.024(3) 0.030(3) 0.032(3) 0.004(2) 0.017(2) 0.000(2)
C8 0.024(3) 0.039(3) 0.032(3) -0.001(3) 0.010(2) 0.005(2)
C9 0.030(3) 0.039(3) 0.034(3) -0.011(3) 0.016(2) -0.005(2)
C14 0.020(2) 0.049(3) 0.031(3) 0.016(3) 0.014(2) 0.001(2)
C17 0.021(2) 0.025(2) 0.024(3) -0.008(2) 0.0084(19) 0.0021(18)
C19 0.021(2) 0.044(3) 0.021(3) 0.016(2) 0.0081(19) 0.007(2)
C1A 0.031(3) 0.027(3) 0.027(3) 0.011(2) 0.015(2) 0.001(2)
C1B 0.027(3) 0.039(3) 0.030(3) 0.005(3) 0.015(2) 0.015(2)
C1C 0.021(2) 0.036(3) 0.024(3) -0.010(2) 0.0117(19) -0.006(2)
C1D 0.052(3) 0.039(3) 0.031(3) -0.010(3) 0.026(3) -0.005(3)
C1E 0.018(2) 0.033(3) 0.036(3) -0.005(3) 0.011(2) 0.001(2)
C1F 0.042(3) 0.047(3) 0.039(3) 0.004(3) 0.025(3) -0.006(3)
C1G 0.021(2) 0.035(3) 0.039(3) -0.008(3) 0.018(2) -0.008(2)
C1H 0.027(3) 0.031(3) 0.029(3) -0.002(2) 0.014(2) 0.006(2)
C1I 0.045(3) 0.056(4) 0.036(3) 0.007(3) 0.020(3) 0.004(3)
C1J 0.027(3) 0.029(3) 0.031(3) -0.005(2) 0.011(2) 0.000(2)
C1K 0.052(4) 0.035(3) 0.053(4) -0.013(3) 0.035(3) -0.003(3)
C1L 0.019(2) 0.040(3) 0.026(3) 0.001(2) 0.0083(19) 0.000(2)
C1M 0.027(3) 0.066(4) 0.030(3) 0.004(3) 0.014(2) 0.004(3)
C22 0.028(3) 0.021(2) 0.043(3) 0.004(2) 0.016(2) 0.0001(19)
C23 0.035(3) 0.035(3) 0.030(3) 0.004(3) 0.019(2) -0.004(2)
C24 0.036(3) 0.079(5) 0.038(4) 0.002(3) 0.015(3) 0.006(3)
C25 0.025(3) 0.037(3) 0.045(3) -0.013(3) 0.018(2) -0.002(2)
C26 0.045(3) 0.043(3) 0.039(3) 0.000(3) 0.023(3) 0.002(3)
C27 0.021(2) 0.042(3) 0.028(3) -0.002(2) 0.007(2) 0.001(2)
C28 0.026(3) 0.033(3) 0.046(3) -0.006(3) 0.019(2) -0.002(2)
C29 0.027(3) 0.048(3) 0.028(3) -0.003(3) 0.009(2) 0.003(2)
C30 0.035(3) 0.038(3) 0.027(3) 0.000(3) 0.016(2) -0.005(2)
C31 0.022(2) 0.029(3) 0.035(3) 0.001(2) 0.017(2) -0.0019(19)
C32 0.031(3) 0.038(3) 0.038(3) 0.004(3) 0.016(2) -0.004(2)
C33 0.024(3) 0.042(3) 0.031(3) -0.009(3) 0.010(2) 0.001(2)
C34 0.024(3) 0.042(3) 0.028(3) 0.006(3) 0.009(2) 0.004(2)
C35 0.041(3) 0.036(3) 0.031(3) 0.002(3) 0.027(2) -0.001(2)
C36 0.036(3) 0.060(4) 0.038(3) -0.002(3) 0.016(3) 0.011(3)
C37 0.029(3) 0.082(5) 0.026(3) -0.003(3) 0.009(2) -0.001(3)
C38 0.036(3) 0.047(3) 0.028(3) -0.003(3) 0.021(2) 0.000(2)
C39 0.039(3) 0.070(4) 0.032(3) -0.009(3) 0.022(3) -0.007(3)
C40 0.028(3) 0.047(3) 0.035(3) -0.013(3) 0.000(2) 0.010(2)
C41 0.038(3) 0.039(3) 0.024(3) -0.004(3) 0.016(2) 0.001(2)
C42 0.043(3) 0.038(3) 0.040(3) -0.002(3) 0.019(3) 0.001(2)
C43 0.027(3) 0.050(3) 0.049(4) 0.000(3) 0.011(3) -0.001(2)
C44 0.027(3) 0.050(3) 0.045(4) -0.006(3) 0.014(2) -0.003(2)
C45 0.031(3) 0.058(4) 0.028(3) -0.007(3) 0.012(2) -0.009(3)
C46 0.051(4) 0.034(3) 0.057(4) 0.004(3) 0.028(3) -0.008(3)
C47 0.032(3) 0.057(4) 0.046(4) -0.011(3) 0.011(3) -0.015(3)
C48 0.052(4) 0.044(3) 0.032(3) 0.006(3) 0.024(3) -0.007(3)
C49 0.036(3) 0.047(3) 0.063(4) 0.008(3) 0.027(3) 0.007(3)
C50 0.042(2) 0.066(3) 0.041(2) 0.001(2) 0.0110(17) 0.024(2)
C51 0.063(4) 0.040(3) 0.038(4) -0.007(3) 0.009(3) 0.029(3)
C52 0.113(6) 0.053(4) 0.047(4) 0.017(4) 0.047(4) 0.021(4)
C54 0.041(4) 0.058(4) 0.060(5) -0.005(4) 0.014(3) -0.002(3)
C55 0.086(6) 0.061(5) 0.068(5) 0.019(4) 0.036(4) 0.008(4)
C56 0.063(4) 0.091(6) 0.027(3) -0.021(4) 0.008(3) 0.002(4)
C1N 0.042(2) 0.066(3) 0.041(2) 0.001(2) 0.0110(17) 0.024(2)
C1O 0.042(2) 0.066(3) 0.041(2) 0.001(2) 0.0110(17) 0.024(2)

loop_
_atom_type_symbol
_atom_type_description
_atom_type_scat_dispersion_real
_atom_type_scat_dispersion_imag
_atom_type_scat_source
C C 0.0033 0.0016 'International Tables Vol C Tables 4.2.6.8 and 6.1.1.4'
H H 0.0000 0.0000 'International Tables Vol C Tables 4.2.6.8 and 6.1.1.4'
N N 0.0061 0.0033 'International Tables Vol C Tables 4.2.6.8 and 6.1.1.4'
O O 0.0106 0.0060 'International Tables Vol C Tables 4.2.6.8 and 6.1.1.4'
Zn Zn 0.2839 1.4301 'International Tables Vol C Tables 4.2.6.8 and 6.1.1.4'
Cl Cl 0.1484 0.1585 'International Tables Vol C Tables 4.2.6.8 and 6.1.1.4'

loop_
_geom_angle_atom_site_label_1
_geom_angle_atom_site_label_2
_geom_angle_atom_site_label_3
_geom_angle
N7 Zn1 O6 87.52(14)
N7 Zn1 N11 152.94(17)
N7 Zn1 N12 80.20(15)
N7 Zn1 N3 114.87(16)
N11 Zn1 O6 74.15(14)
N11 Zn1 N12 120.95(16)
N11 Zn1 N3 79.75(16)
N12 Zn1 O6 96.76(14)
N12 Zn1 N3 100.89(15)
N3 Zn1 O6 153.42(14)
C1A O6 Zn1 112.5(3)
C16 N7 Zn1 115.5(3)
C15 N7 Zn1 124.3(3)
C15 N7 C16 120.1(4)
C10 N11 Zn1 122.5(3)
C10 N11 C21 122.9(4)
C21 N11 Zn1 114.5(3)
C4 N12 Zn1 109.7(3)
C13 N12 Zn1 131.0(3)
C13 N12 C4 119.1(4)
C2 N13 C1D 118.1(4)
C2 N13 C1J 123.4(4)
C1J N13 C1D 117.1(4)
N7 C16 C4 116.2(4)
N7 C16 C19 122.9(4)
C19 C16 C4 120.7(4)
H17A O17 H17B 109.5
C18 N18 C1H 122.7(4)
C18 N18 C22 117.5(4)
C1H N18 C22 116.5(4)
C1H C1 H1 120.1
C1H C1 C34 119.9(5)
C34 C1 H1 120.1
O5 C2 N13 124.4(5)
O5 C2 C13 117.4(4)
N13 C2 C13 118.2(5)
C17 N3 Zn1 132.6(3)
C17 N3 C31 117.2(4)
C31 N3 Zn1 110.2(3)
N12 C4 C16 118.2(4)
N12 C4 C3 122.0(4)
C3 C4 C16 119.8(4)
C7 N5 C1C 125.0(4)
C7 N5 C38 118.4(4)
C1C N5 C38 116.5(4)
C1A N1 C1M 118.6(4)
C1A N1 C41 125.5(4)
C41 N1 C1M 115.7(4)
N11 C10 C1A 110.7(4)
N11 C10 C23 119.3(5)
C23 C10 C1A 130.0(5)
C12 C11 H11 120.8
C12 C11 C13 118.3(5)
C13 C11 H11 120.8
C11 C12 H12 119.8
C11 C12 C3 120.4(5)
C3 C12 H12 119.8
N12 C13 C2 116.6(4)
N12 C13 C11 123.1(5)
C11 C13 C2 119.9(5)
O7 N14 O14 119.0(5)
O2 N14 O14 120.8(5)
O2 N14 O7 120.1(5)
N7 C15 C18 112.4(4)
N7 C15 C1L 120.6(4)
C1L C15 C18 126.8(5)
C4 C3 C14 117.4(5)
C12 C3 C4 117.0(4)
C12 C3 C14 125.6(5)
O9 C18 N18 124.4(4)
O9 C18 C15 116.4(4)
N18 C18 C15 119.2(4)
O15 N19 O10 119.6(5)
O1 N19 O10 119.9(5)
O1 N19 O15 120.2(6)
H20C C20 H20D 107.3
H20C C20 H20A 139.5
H20C C20 H20B 43.7
H20D C20 H20A 45.6
H20D C20 H20B 65.5
H20A C20 H20B 107.9
C50 C20 H20C 108.1
C50 C20 H20D 108.1
C50 C20 H20A 109.3
C50 C20 H20B 109.3
C50 C20 C1N 116.7(6)
C1N C20 H20C 108.1
C1N C20 H20D 108.1
C1N C20 H20A 67.4
C1N C20 H20B 132.7
C1O C20 H20C 69.7
C1O C20 H20D 138.8
C1O C20 H20A 109.3
C1O C20 H20B 109.3
C1O C20 C50 111.7(7)
C1O C20 C1N 43.1(7)
N11 C21 C1G 119.7(5)
N11 C21 C31 118.1(4)
C1G C21 C31 122.1(5)
C1G C5 H5 119.3
C25 C5 H5 119.3
C25 C5 C1G 121.4(5)
C14 C6 H6 119.1
C14 C6 C19 121.9(5)
C19 C6 H6 119.1
O8 C7 N5 124.1(4)
O8 C7 C17 117.5(4)
N5 C7 C17 118.3(4)
C17 C8 H8 120.1
C28 C8 H8 120.1
C28 C8 C17 119.9(5)
C29 C9 C30 118.1(5)
C29 C9 C47 120.3(5)
C30 C9 C47 121.6(5)
C3 C14 H14 119.1
C6 C14 C3 121.9(5)
C6 C14 H14 119.1
N3 C17 C7 114.9(4)
N3 C17 C8 122.8(4)
C8 C17 C7 122.1(4)
C16 C19 C6 118.2(5)
C16 C19 C1B 115.7(4)
C1B C19 C6 126.1(5)
O6 C1A N1 122.0(4)
O6 C1A C10 117.3(4)
N1 C1A C10 120.6(4)
C19 C1B H1B 119.8
C1L C1B C19 120.4(5)
C1L C1B H1B 119.8
C27 C1C N5 120.3(5)
C27 C1C C33 119.4(4)
C33 C1C N5 119.9(4)
N13 C1D H1DA 109.3
N13 C1D H1DB 109.3
N13 C1D C1K 111.6(4)
H1DA C1D H1DB 108.0
C1K C1D H1DA 109.3
C1K C1D H1DB 109.3
C28 C1E C25 122.7(5)
C31 C1E C25 118.8(5)
C31 C1E C28 118.5(5)
C41 C1F H1F 119.7
C41 C1F C48 120.6(6)
C48 C1F H1F 119.7
C21 C1G C5 116.8(5)
C35 C1G C21 116.9(5)
C35 C1G C5 126.2(5)
C1 C1H N18 120.5(4)
C40 C1H N18 119.2(5)
C40 C1H C1 120.3(4)
C26 C1I C52 119.6(6)
C46 C1I C26 118.6(6)
C46 C1I C52 121.8(6)
C32 C1J N13 121.4(5)
C32 C1J C42 118.3(5)
C42 C1J N13 120.2(5)
C1D C1K H1KA 109.5
C1D C1K H1KB 109.5
C1D C1K H1KC 109.5
H1KA C1K H1KB 109.5
H1KA C1K H1KC 109.5
H1KB C1K H1KC 109.5
C15 C1L H1L 120.0
C1B C1L C15 120.1(5)
C1B C1L H1L 120.0
N1 C1M H1MA 109.2
N1 C1M H1MB 109.2
N1 C1M C36 112.2(4)
H1MA C1M H1MB 107.9
C36 C1M H1MA 109.2
C36 C1M H1MB 109.2
N18 C22 H22A 109.1
N18 C22 H22B 109.1
N18 C22 C43 112.3(4)
H22A C22 H22B 107.9
C43 C22 H22A 109.1
C43 C22 H22B 109.1
C10 C23 H23 120.2
C35 C23 C10 119.6(5)
C35 C23 H23 120.2
H24A C24 H24B 108.0
C37 C24 H24A 109.3
C37 C24 H24B 109.3
C37 C24 C56 111.5(5)
C56 C24 H24A 109.3
C56 C24 H24B 109.3
C5 C25 C1E 121.7(5)
C5 C25 H25 119.1
C1E C25 H25 119.1
C1I C26 H26 120.6
C1I C26 C32 118.9(6)
C32 C26 H26 120.6
C1C C27 H27 119.8
C1C C27 C29 120.4(5)
C29 C27 H27 119.8
C8 C28 C1E 117.6(5)
C8 C28 H28 121.2
C1E C28 H28 121.2
C9 C29 C27 120.9(5)
C9 C29 H29 119.5
C27 C29 H29 119.5
C9 C30 H30 119.3
C33 C30 C9 121.5(5)
C33 C30 H30 119.3
N3 C31 C21 117.2(4)
N3 C31 C1E 123.8(5)
C1E C31 C21 119.0(4)
C1J C32 C26 122.1(5)
C1J C32 H32 118.9
C26 C32 H32 118.9
C1C C33 H33 120.2
C30 C33 C1C 119.7(5)
C30 C33 H33 120.2
C1 C34 H34 119.6
C50 C34 C1 120.8(5)
C50 C34 H34 119.6
C1G C35 H35 119.3
C23 C35 C1G 121.3(5)
C23 C35 H35 119.3
C1M C36 H36A 109.5
C1M C36 H36B 109.5
C1M C36 H36C 109.5
H36A C36 H36B 109.5
H36A C36 H36C 109.5
H36B C36 H36C 109.5
C44 C37 C24 120.5(6)
C48 C37 C24 121.4(6)
C48 C37 C44 118.0(5)
N5 C38 H38A 109.3
N5 C38 H38B 109.3
N5 C38 C39 111.6(4)
H38A C38 H38B 108.0
C39 C38 H38A 109.3
C39 C38 H38B 109.3
C38 C39 H39A 109.5
C38 C39 H39B 109.5
C38 C39 H39C 109.5
H39A C39 H39B 109.5
H39A C39 H39C 109.5
H39B C39 H39C 109.5
C1H C40 H40 120.8
C1H C40 C51 118.5(5)
C51 C40 H40 120.8
C1F C41 N1 121.4(5)
C1F C41 C45 120.6(5)
C45 C41 N1 117.9(5)
C1J C42 H42 119.9
C46 C42 C1J 120.2(6)
C46 C42 H42 119.9
C22 C43 H43A 109.5
C22 C43 H43B 109.5
C22 C43 H43C 109.5
H43A C43 H43B 109.5
H43A C43 H43C 109.5
H43B C43 H43C 109.5
C37 C44 H44 118.8
C45 C44 C37 122.4(6)
C45 C44 H44 118.8
C41 C45 C44 118.0(6)
C41 C45 H45 121.0
C44 C45 H45 121.0
C1I C46 H46 119.1
C42 C46 C1I 121.9(6)
C42 C46 H46 119.1
C9 C47 H47A 108.4
C9 C47 H47B 108.4
H47A C47 H47B 107.5
C54 C47 C9 115.3(5)
C54 C47 H47A 108.4
C54 C47 H47B 108.4
C1F C48 H48 119.9
C37 C48 C1F 120.3(5)
C37 C48 H48 119.9
Cl1 C49 H49A 109.5
Cl1 C49 H49B 109.5
Cl2 C49 Cl1 110.6(3)
Cl2 C49 H49A 109.5
Cl2 C49 H49B 109.5
H49A C49 H49B 108.1
C34 C50 C20 119.5(6)
C34 C50 C51 119.6(5)
C51 C50 C20 120.8(6)
C40 C51 H51 119.5
C50 C51 C40 120.9(6)
C50 C51 H51 119.5
C1I C52 H52A 108.6
C1I C52 H52B 108.6
H52A C52 H52B 107.6
C55 C52 C1I 114.5(6)
C55 C52 H52A 108.6
C55 C52 H52B 108.6
C47 C54 H54A 109.5
C47 C54 H54B 109.5
C47 C54 H54C 109.5
H54A C54 H54B 109.5
H54A C54 H54C 109.5
H54B C54 H54C 109.5
C52 C55 H55A 109.5
C52 C55 H55B 109.5
C52 C55 H55C 109.5
H55A C55 H55B 109.5
H55A C55 H55C 109.5
H55B C55 H55C 109.5
C24 C56 H56A 109.5
C24 C56 H56B 109.5
C24 C56 H56C 109.5
H56A C56 H56B 109.5
H56A C56 H56C 109.5
H56B C56 H56C 109.5
C20 C1N H1NA 109.5
C20 C1N H1NB 109.5
C20 C1N H1NC 109.5
H1NA C1N H1NB 109.5
H1NA C1N H1NC 109.5
H1NB C1N H1NC 109.5
C20 C1O H1OA 109.5
C20 C1O H1OB 109.5
C20 C1O H1OC 109.5

loop_
_geom_bond_atom_site_label_1
_geom_bond_atom_site_label_2
_geom_bond_distance
Zn1 O6 2.234(3)
Zn1 N7 2.025(4)
Zn1 N11 2.027(4)
Zn1 N12 2.141(4)
Zn1 N3 2.180(4)
Cl1 C49 1.767(6)
Cl2 C49 1.762(6)
O5 C2 1.233(6)
O6 C1A 1.253(6)
N7 C16 1.343(6)
N7 C15 1.331(6)
O8 C7 1.234(5)
O9 C18 1.223(5)
O10 N19 1.271(6)
N11 C10 1.308(6)
N11 C21 1.365(6)
N12 C4 1.368(6)
N12 C13 1.295(6)
N13 C2 1.340(6)
N13 C1D 1.495(6)
N13 C1J 1.417(7)
O14 N14 1.264(6)
O15 N19 1.232(6)
C16 C4 1.446(6)
C16 C19 1.399(6)
O17 H17A 0.8503
O17 H17B 0.8501
N18 C18 1.330(6)
N18 C1H 1.442(6)
N18 C22 1.489(6)
C1 H1 0.9300
C1 C1H 1.387(7)
C1 C34 1.390(7)
C2 C13 1.518(7)
N3 C17 1.331(6)
N3 C31 1.359(6)
C4 C3 1.411(6)
N5 C7 1.351(6)
N5 C1C 1.437(6)
N5 C38 1.472(6)
N1 C1A 1.328(6)
N1 C1M 1.487(6)
N1 C41 1.432(6)
O7 N14 1.218(6)
O1 N19 1.225(6)
O2 N14 1.216(6)
C10 C1A 1.512(7)
C10 C23 1.410(6)
C11 H11 0.9300
C11 C12 1.369(7)
C11 C13 1.411(7)
C12 H12 0.9300
C12 C3 1.398(7)
C15 C18 1.526(6)
C15 C1L 1.384(6)
C3 C14 1.453(7)
C20 H20C 0.9700
C20 H20D 0.9700
C20 H20A 0.9700
C20 H20B 0.9700
C20 C50 1.522(8)
C20 C1N 1.542(5)
C20 C1O 1.519(5)
C21 C1G 1.420(6)
C21 C31 1.433(7)
C5 H5 0.9300
C5 C1G 1.439(7)
C5 C25 1.352(8)
C6 H6 0.9300
C6 C14 1.344(8)
C6 C19 1.427(7)
C7 C17 1.518(6)
C8 H8 0.9300
C8 C17 1.401(6)
C8 C28 1.395(7)
C9 C29 1.376(8)
C9 C30 1.396(7)
C9 C47 1.524(7)
C14 H14 0.9300
C19 C1B 1.409(7)
C1B H1B 0.9300
C1B C1L 1.365(7)
C1C C27 1.378(7)
C1C C33 1.387(7)
C1D H1DA 0.9700
C1D H1DB 0.9700
C1D C1K 1.502(8)
C1E C25 1.450(7)
C1E C28 1.402(8)
C1E C31 1.393(6)
C1F H1F 0.9300
C1F C41 1.374(7)
C1F C48 1.386(8)
C1G C35 1.387(7)
C1H C40 1.376(7)
C1I C26 1.396(8)
C1I C46 1.380(9)
C1I C52 1.516(9)
C1J C32 1.363(7)
C1J C42 1.401(7)
C1K H1KA 0.9600
C1K H1KB 0.9600
C1K H1KC 0.9600
C1L H1L 0.9300
C1M H1MA 0.9700
C1M H1MB 0.9700
C1M C36 1.500(8)
C22 H22A 0.9700
C22 H22B 0.9700
C22 C43 1.507(7)
C23 H23 0.9300
C23 C35 1.366(7)
C24 H24A 0.9700
C24 H24B 0.9700
C24 C37 1.527(8)
C24 C56 1.546(8)
C25 H25 0.9300
C26 H26 0.9300
C26 C32 1.404(8)
C27 H27 0.9300
C27 C29 1.390(7)
C28 H28 0.9300
C29 H29 0.9300
C30 H30 0.9300
C30 C33 1.379(7)
C32 H32 0.9300
C33 H33 0.9300
C34 H34 0.9300
C34 C50 1.364(8)
C35 H35 0.9300
C36 H36A 0.9600
C36 H36B 0.9600
C36 H36C 0.9600
C37 C44 1.389(8)
C37 C48 1.378(9)
C38 H38A 0.9700
C38 H38B 0.9700
C38 C39 1.513(8)
C39 H39A 0.9600
C39 H39B 0.9600
C39 H39C 0.9600
C40 H40 0.9300
C40 C51 1.420(7)
C41 C45 1.377(8)
C42 H42 0.9300
C42 C46 1.371(8)
C43 H43A 0.9600
C43 H43B 0.9600
C43 H43C 0.9600
C44 H44 0.9300
C44 C45 1.388(8)
C45 H45 0.9300
C46 H46 0.9300
C47 H47A 0.9700
C47 H47B 0.9700
C47 C54 1.520(9)
C48 H48 0.9300
C49 H49A 0.9700
C49 H49B 0.9700
C50 C51 1.370(9)
C51 H51 0.9300
C52 H52A 0.9700
C52 H52B 0.9700
C52 C55 1.507(9)
C54 H54A 0.9600
C54 H54B 0.9600
C54 H54C 0.9600
C55 H55A 0.9600
C55 H55B 0.9600
C55 H55C 0.9600
C56 H56A 0.9600
C56 H56B 0.9600
C56 H56C 0.9600
C1N H1NA 0.9600
C1N H1NB 0.9600
C1N H1NC 0.9600
C1O H1OA 0.9600
C1O H1OB 0.9600
C1O H1OC 0.9600

loop_
_geom_torsion_atom_site_label_1
_geom_torsion_atom_site_label_2
_geom_torsion_atom_site_label_3
_geom_torsion_atom_site_label_4
_geom_torsion
Zn1 O6 C1A N1 158.2(4)
Zn1 O6 C1A C10 -19.2(5)
Zn1 N7 C16 C4 -4.0(5)
Zn1 N7 C16 C19 -179.1(4)
Zn1 N7 C15 C18 -4.2(5)
Zn1 N7 C15 C1L -179.3(3)
Zn1 N11 C10 C1A -5.1(6)
Zn1 N11 C10 C23 174.2(4)
Zn1 N11 C21 C1G -177.2(3)
Zn1 N11 C21 C31 0.0(6)
Zn1 N12 C4 C16 2.1(5)
Zn1 N12 C4 C3 -178.1(3)
Zn1 N12 C13 C2 -8.0(7)
Zn1 N12 C13 C11 178.7(4)
Zn1 N3 C17 C7 1.6(6)
Zn1 N3 C17 C8 176.0(4)
Zn1 N3 C31 C21 3.6(5)
Zn1 N3 C31 C1E -177.1(4)
O5 C2 C13 N12 -44.7(7)
O5 C2 C13 C11 128.8(5)
O6 Zn1 N7 C16 101.2(3)
O6 Zn1 N7 C15 -76.3(4)
O6 Zn1 N11 C10 -3.0(4)
O6 Zn1 N11 C21 176.4(4)
O6 Zn1 N12 C4 -89.4(3)
O6 Zn1 N12 C13 93.9(4)
O6 Zn1 N3 C17 165.0(4)
O6 Zn1 N3 C31 -13.6(5)
N7 Zn1 O6 C1A 172.2(3)
N7 Zn1 N11 C10 -52.1(6)
N7 Zn1 N11 C21 127.3(4)
N7 Zn1 N12 C4 -3.1(3)
N7 Zn1 N12 C13 -179.8(5)
N7 Zn1 N3 C17 19.9(5)
N7 Zn1 N3 C31 -158.7(3)
N7 C16 C4 N12 1.1(6)
N7 C16 C4 C3 -178.7(4)
N7 C16 C19 C6 178.6(4)
N7 C16 C19 C1B -2.0(7)
N7 C15 C18 O9 -28.8(6)
N7 C15 C18 N18 153.5(4)
N7 C15 C1L C1B -1.5(7)
O8 C7 C17 N3 61.4(6)
O8 C7 C17 C8 -113.1(6)
N11 Zn1 O6 C1A 12.4(3)
N11 Zn1 N7 C16 147.9(4)
N11 Zn1 N7 C15 -29.5(6)
N11 Zn1 N12 C4 -165.0(3)
N11 Zn1 N12 C13 18.4(5)
N11 Zn1 N3 C17 175.9(5)
N11 Zn1 N3 C31 -2.7(3)
N11 C10 C1A O6 16.8(6)
N11 C10 C1A N1 -160.5(5)
N11 C10 C23 C35 3.6(8)
N11 C21 C1G C5 -179.2(4)
N11 C21 C1G C35 2.2(7)
N11 C21 C31 N3 -2.6(7)
N11 C21 C31 C1E 178.0(4)
N12 Zn1 O6 C1A -107.9(3)
N12 Zn1 N7 C16 3.9(3)
N12 Zn1 N7 C15 -173.5(4)
N12 Zn1 N11 C10 85.4(4)
N12 Zn1 N11 C21 -95.2(4)
N12 Zn1 N3 C17 -64.3(4)
N12 Zn1 N3 C31 117.1(3)
N12 C4 C3 C12 -0.8(7)
N12 C4 C3 C14 -178.4(4)
N13 C2 C13 N12 134.8(5)
N13 C2 C13 C11 -51.7(7)
N13 C1J C32 C26 -177.6(5)
N13 C1J C42 C46 177.4(5)
C16 N7 C15 C18 178.5(4)
C16 N7 C15 C1L 3.4(7)
C16 C4 C3 C12 179.0(4)
C16 C4 C3 C14 1.3(6)
C16 C19 C1B C1L 3.7(7)
N18 C1H C40 C51 179.2(5)
C1 C1H C40 C51 1.9(8)
C1 C34 C50 C20 177.7(5)
C1 C34 C50 C51 0.6(9)
C2 N13 C1D C1K 96.0(6)
C2 N13 C1J C32 -49.0(7)
C2 N13 C1J C42 133.1(5)
N3 Zn1 O6 C1A 23.5(5)
N3 Zn1 N7 C16 -93.6(3)
N3 Zn1 N7 C15 88.9(4)
N3 Zn1 N11 C10 -178.0(4)
N3 Zn1 N11 C21 1.4(3)
N3 Zn1 N12 C4 110.5(3)
N3 Zn1 N12 C13 -66.1(5)
C4 N12 C13 C2 175.6(4)
C4 N12 C13 C11 2.3(7)
C4 C16 C19 C6 3.7(7)
C4 C16 C19 C1B -176.9(4)
C4 C3 C14 C6 0.4(7)
N5 C7 C17 N3 -115.6(5)
N5 C7 C17 C8 69.9(6)
N5 C1C C27 C29 -175.6(5)
N5 C1C C33 C30 175.0(4)
N1 C41 C45 C44 178.4(5)
C10 N11 C21 C1G 2.3(7)
C10 N11 C21 C31 179.4(4)
C10 C23 C35 C1G 0.9(8)
C11 C12 C3 C4 1.4(7)
C11 C12 C3 C14 178.8(5)
C12 C11 C13 N12 -1.7(8)
C12 C11 C13 C2 -174.8(5)
C12 C3 C14 C6 -177.0(5)
C13 N12 C4 C16 179.2(4)
C13 N12 C4 C3 -1.0(7)
C13 C11 C12 C3 -0.2(8)
C15 N7 C16 C4 173.6(4)
C15 N7 C16 C19 -1.5(7)
C18 N18 C1H C1 -46.0(7)
C18 N18 C1H C40 136.6(6)
C18 N18 C22 C43 -76.6(6)
C18 C15 C1L C1B -175.9(4)
C20 C50 C51 C40 -178.2(6)
C21 N11 C10 C1A 175.5(4)
C21 N11 C10 C23 -5.2(8)
C21 C1G C35 C23 -3.7(8)
C5 C1G C35 C23 177.9(5)
C6 C19 C1B C1L -177.0(5)
C7 N5 C1C C27 -85.6(6)
C7 N5 C1C C33 101.7(6)
C7 N5 C38 C39 105.2(6)
C9 C30 C33 C1C -1.0(8)
C14 C6 C19 C16 -2.0(7)
C14 C6 C19 C1B 178.7(5)
C17 N3 C31 C21 -175.3(4)
C17 N3 C31 C1E 4.1(7)
C17 C8 C28 C1E 2.1(8)
C19 C16 C4 N12 176.3(4)
C19 C16 C4 C3 -3.4(7)
C19 C6 C14 C3 0.0(8)
C19 C1B C1L C15 -2.1(8)
C1A N1 C1M C36 87.0(6)
C1A N1 C41 C1F -113.2(6)
C1A N1 C41 C45 68.6(7)
C1A C10 C23 C35 -177.3(5)
C1C N5 C7 O8 177.7(5)
C1C N5 C7 C17 -5.5(7)
C1C N5 C38 C39 -72.2(6)
C1C C27 C29 C9 2.3(8)
C1D N13 C2 O5 -3.8(8)
C1D N13 C2 C13 176.7(4)
C1D N13 C1J C32 117.2(5)
C1D N13 C1J C42 -60.7(6)
C1F C41 C45 C44 0.2(8)
C1G C21 C31 N3 174.5(4)
C1G C21 C31 C1E -4.9(7)
C1G C5 C25 C1E -2.6(8)
C1H N18 C18 O9 153.8(5)
C1H N18 C18 C15 -28.7(7)
C1H N18 C22 C43 123.5(5)
C1H C1 C34 C50 1.2(8)
C1H C40 C51 C50 -0.1(10)
C1I C26 C32 C1J -0.9(8)
C1J N13 C2 O5 162.2(5)
C1J N13 C2 C13 -17.2(7)
C1J N13 C1D C1K -71.0(6)
C1J C42 C46 C1I 1.3(9)
C1L C15 C18 O9 146.0(5)
C1L C15 C18 N18 -31.7(7)
C1M N1 C1A O6 7.9(7)
C1M N1 C1A C10 -174.8(5)
C1M N1 C41 C1F 71.9(6)
C1M N1 C41 C45 -106.3(6)
C22 N18 C18 O9 -4.8(7)
C22 N18 C18 C15 172.7(4)
C22 N18 C1H C1 112.8(5)
C22 N18 C1H C40 -64.6(6)
C23 C10 C1A O6 -162.4(5)
C23 C10 C1A N1 20.2(8)
C24 C37 C44 C45 -179.3(5)
C24 C37 C48 C1F -179.7(5)
C25 C5 C1G C21 0.1(7)
C25 C5 C1G C35 178.4(5)
C25 C1E C28 C8 174.0(5)
C25 C1E C31 N3 -177.1(5)
C25 C1E C31 C21 2.2(7)
C26 C1I C46 C42 -1.9(9)
C26 C1I C52 C55 -125.2(7)
C27 C1C C33 C30 2.2(7)
C28 C8 C17 N3 2.5(8)
C28 C8 C17 C7 176.6(4)
C28 C1E C25 C5 -175.9(5)
C28 C1E C31 N3 0.4(8)
C28 C1E C31 C21 179.7(5)
C29 C9 C30 C33 0.4(8)
C29 C9 C47 C54 132.0(6)
C30 C9 C29 C27 -1.0(8)
C30 C9 C47 C54 -45.6(8)
C31 N3 C17 C7 -179.9(4)
C31 N3 C17 C8 -5.5(7)
C31 C21 C1G C5 3.7(7)
C31 C21 C1G C35 -174.8(5)
C31 C1E C25 C5 1.5(8)
C31 C1E C28 C8 -3.4(8)
C32 C1J C42 C46 -0.5(8)
C33 C1C C27 C29 -2.9(7)
C34 C1 C1H N18 -179.7(5)
C34 C1 C1H C40 -2.4(8)
C34 C50 C51 C40 -1.1(10)
C37 C44 C45 C41 -1.3(8)
C38 N5 C7 O8 0.6(8)
C38 N5 C7 C17 177.4(4)
C38 N5 C1C C27 91.6(6)
C38 N5 C1C C33 -81.2(6)
C41 N1 C1A O6 -166.9(5)
C41 N1 C1A C10 10.4(7)
C41 N1 C1M C36 -97.7(5)
C41 C1F C48 C37 -0.6(9)
C42 C1J C32 C26 0.3(8)
C44 C37 C48 C1F -0.5(8)
C46 C1I C26 C32 1.6(8)
C46 C1I C52 C55 52.5(10)
C47 C9 C29 C27 -178.7(5)
C47 C9 C30 C33 178.0(5)
C48 C1F C41 N1 -177.4(5)
C48 C1F C41 C45 0.8(8)
C48 C37 C44 C45 1.5(8)
C52 C1I C26 C32 179.4(5)
C52 C1I C46 C42 -179.6(6)
C56 C24 C37 C44 75.1(7)
C56 C24 C37 C48 -105.8(7)
C1N C20 C50 C34 146.0(8)
C1N C20 C50 C51 -36.8(11)
C1O C20 C50 C34 98.8(9)
C1O C20 C50 C51 -84.1(10)
